data_1552749
loop_
_publ_author_name
'Qin, Xiu-Ying'
'Wang, Ya-Nan'
'Liu, Han-Fu'
'Luo, Zhao-Hui'
'Zhang, Pei-Lu'
'Li-Fang, Huang'
'Liu, Mei-Rong'

_publ_section_title
;
 Anti-cancer activities of metal-based complexes by regulating the
 VEGF/VEGFR2 signaling pathway and apoptosis-related factors Bcl-2, Bax,
 and caspase-9 to inhibit angiogenesis and induce apoptosis.
;
_journal_issue 1
_journal_name_full 'Metallomics : integrated biometal science'
_journal_page_first 92
_journal_page_last 103
_journal_paper_doi 10.1039/c9mt00248k
_journal_volume 12
_journal_year 2020
_chemical_formula_moiety 'C22 H20 Br Co N3 O6 S, C2 H6 O'
_chemical_formula_sum 'C24 H26 Br Co N3 O7 S'
_chemical_formula_weight 639.38
_space_group_IT_number 15
_space_group_name_Hall '-I 2ya'
_space_group_name_H-M_alt 'I 1 2/a 1'
_symmetry_cell_setting monoclinic
_symmetry_space_group_name_H-M 'I 1 2/a 1'
_atom_sites_solution_hydrogens geom
_atom_sites_solution_primary direct
_atom_sites_solution_secondary difmap
_audit_creation_method SHELXL-97
_audit_update_record
;
2017-07-31 deposited with the CCDC.	2019-11-01 downloaded from the CCDC.
;
_cell_angle_alpha 90.00
_cell_angle_beta 112.933(5)
_cell_angle_gamma 90.00
_cell_formula_units_Z 8
_cell_length_a 15.5234(7)
_cell_length_b 19.2687(5)
_cell_length_c 19.1761(8)
_cell_measurement_reflns_used 4307
_cell_measurement_temperature 293(2)
_cell_volume 5282.5(4)
_computing_cell_refinement
;
CrysAlisPro, Agilent Technologies,
Version 1.171.37.35 (release 13-08-2014 CrysAlis171 .NET)
(compiled Aug 13 2014,18:06:01)
;
_computing_data_collection
;
CrysAlisPro, Agilent Technologies,
Version 1.171.37.35 (release 13-08-2014 CrysAlis171 .NET)
(compiled Aug 13 2014,18:06:01)
;
_computing_data_reduction
;
CrysAlisPro, Agilent Technologies,
Version 1.171.37.35 (release 13-08-2014 CrysAlis171 .NET)
(compiled Aug 13 2014,18:06:01)
;
_computing_molecular_graphics
;
O. V. Dolomanov, L. J. Bourhis, R. J. Gildea, J. A. K. Howard and H. Puschmann,
OLEX2: a complete structure solution, refinement and analysis program.
J. Appl. Cryst. (2009). 42, 339-341.
;
_computing_publication_material
;
O. V. Dolomanov, L. J. Bourhis, R. J. Gildea, J. A. K. Howard and H. Puschmann,
OLEX2: a complete structure solution, refinement and analysis program.
J. Appl. Cryst. (2009). 42, 339-341.
;
_computing_structure_refinement 'SHELXL-97 (Sheldrick, 1997)'
_computing_structure_solution 'SHELXS-97 (Sheldrick, 1990)'
_diffrn_ambient_temperature 293(2)
_diffrn_measured_fraction_theta_full 0.997
_diffrn_measured_fraction_theta_max 0.997
_diffrn_measurement_device_type 'SuperNova, Single source at offset, Eos'
_diffrn_measurement_method '\w scans'
_diffrn_radiation_monochromator mirror
_diffrn_radiation_source 'SuperNova (Mo) X-ray Source'
_diffrn_radiation_type MoK\a
_diffrn_radiation_wavelength 0.71073
_diffrn_reflns_av_R_equivalents 0.0303
_diffrn_reflns_av_sigmaI/netI 0.0372
_diffrn_reflns_limit_h_max 19
_diffrn_reflns_limit_h_min -19
_diffrn_reflns_limit_k_max 24
_diffrn_reflns_limit_k_min -23
_diffrn_reflns_limit_l_max 23
_diffrn_reflns_limit_l_min -23
_diffrn_reflns_number 16529
_diffrn_reflns_theta_full 26.37
_diffrn_reflns_theta_max 26.37
_diffrn_reflns_theta_min 3.32
_exptl_absorpt_coefficient_mu 2.290
_exptl_absorpt_correction_T_max 0.892
_exptl_absorpt_correction_T_min 0.803
_exptl_absorpt_correction_type multi-scan
_exptl_absorpt_process_details
;
CrysAlisPro, Agilent Technologies,
Version 1.171.37.35 (release 13-08-2014 CrysAlis171 .NET)
(compiled Aug 13 2014,18:06:01)
Empirical absorption correction using spherical harmonics,
 implemented in SCALE3 ABSPACK scaling algorithm.
;
_exptl_crystal_colour red
_exptl_crystal_density_diffrn 1.608
_exptl_crystal_density_method 'not measured'
_exptl_crystal_description block
_exptl_crystal_F_000 2600
_exptl_crystal_size_max 0.20
_exptl_crystal_size_mid 0.08
_exptl_crystal_size_min 0.05
_refine_diff_density_max 1.255
_refine_diff_density_min -0.715
_refine_diff_density_rms 0.067
_refine_ls_extinction_method none
_refine_ls_goodness_of_fit_ref 1.012
_refine_ls_hydrogen_treatment mixed
_refine_ls_matrix_type full
_refine_ls_number_parameters 343
_refine_ls_number_reflns 5385
_refine_ls_number_restraints 1018
_refine_ls_restrained_S_all 0.967
_refine_ls_R_factor_all 0.0613
_refine_ls_R_factor_gt 0.0428
_refine_ls_shift/su_max 0.002
_refine_ls_shift/su_mean 0.000
_refine_ls_structure_factor_coef Fsqd
_refine_ls_weighting_details 'calc w=1/[\s^2^(Fo^2^)+(0.0462P)^2^+11.5939P] where P=(Fo^2^+2Fc^2^)/3'
_refine_ls_weighting_scheme calc
_refine_ls_wR_factor_gt 0.0998
_refine_ls_wR_factor_ref 0.1103
_reflns_number_gt 4202
_reflns_number_total 5385
_reflns_threshold_expression >2sigma(I)
_cod_data_source_file c9mt00248k2.cif
_cod_data_source_block QINXIUYING-Co-1
_cod_depositor_comments 'Adding full bibliography for 1552748--1552750.cif.'
_cod_original_cell_volume 5282.5(3)
_cod_original_sg_symbol_H-M C2/c
_cod_database_code 1552749

loop_
_symmetry_equiv_pos_as_xyz
'x, y, z'
'-x+1/2, y, -z'
'x+1/2, y+1/2, z+1/2'
'-x+1, y+1/2, -z+1/2'
'-x, -y, -z'
'x-1/2, -y, z'
'-x+1/2, -y+1/2, -z+1/2'
'x, -y+1/2, z+1/2'

loop_
_atom_site_label
_atom_site_type_symbol
_atom_site_fract_x
_atom_site_fract_y
_atom_site_fract_z
_atom_site_U_iso_or_equiv
_atom_site_adp_type
_atom_site_occupancy
_atom_site_symmetry_multiplicity
_atom_site_calc_flag
_atom_site_refinement_flags
Br1 Br 0.73875(4) -0.05415(2) 0.84418(3) 0.0903(2) Uani 1 1 d U
Co1 Co 0.92333(3) 0.284807(19) 1.02543(2) 0.02889(11) Uani 1 1 d DU
S1 S 1.11772(5) 0.30553(4) 1.17727(4) 0.03673(19) Uani 1 1 d U
O1 O 0.69455(18) 0.21490(13) 0.80667(13) 0.0545(6) Uani 1 1 d U
O2 O 0.81271(14) 0.24347(10) 0.94310(11) 0.0359(5) Uani 1 1 d U
O3 O 1.03579(14) 0.33162(11) 1.11362(11) 0.0398(5) Uani 1 1 d U
O4 O 1.20362(17) 0.32526(15) 1.17149(15) 0.0623(7) Uani 1 1 d U
O5 O 1.11261(18) 0.32390(13) 1.24837(12) 0.0542(6) Uani 1 1 d U
O1W O 0.83837(15) 0.32706(11) 1.07842(11) 0.0389(5) Uani 1 1 d DU
H1WA H 0.7954(17) 0.3002(13) 1.0789(17) 0.058 Uiso 1 1 d D
H1WB H 0.8687(16) 0.3403(17) 1.1234(8) 0.058 Uiso 1 1 d D
O6 O 0.9399(2) 0.1100(2) 0.71689(17) 0.0820(10) Uani 1 1 d U
H6 H 0.9906 0.1297 0.7305 0.123 Uiso 1 1 calc R
N1 N 0.94908(17) 0.18975(13) 1.08253(13) 0.0348(5) Uani 1 1 d U
N2 N 1.01919(18) 0.26531(13) 0.96959(13) 0.0363(6) Uani 1 1 d U
N3 N 0.91553(19) 0.37938(13) 0.96410(14) 0.0385(6) Uani 1 1 d U
C1 C 0.6394(3) 0.2020(2) 0.7286(2) 0.0683(12) Uani 1 1 d U
H1A H 0.6156 0.2451 0.7033 0.102 Uiso 1 1 calc R
H1B H 0.5882 0.1720 0.7243 0.102 Uiso 1 1 calc R
H1C H 0.6775 0.1801 0.7056 0.102 Uiso 1 1 calc R
C2 C 0.7352(2) 0.15953(18) 0.85094(17) 0.0405(7) Uani 1 1 d U
C3 C 0.7180(3) 0.0910(2) 0.8288(2) 0.0523(9) Uani 1 1 d U
H3 H 0.6760 0.0800 0.7802 0.063 Uiso 1 1 calc R
C4 C 0.7637(3) 0.03863(19) 0.8793(2) 0.0544(9) Uani 1 1 d U
C5 C 0.8255(3) 0.05321(17) 0.9505(2) 0.0500(8) Uani 1 1 d U
H5 H 0.8550 0.0172 0.9835 0.060 Uiso 1 1 calc R
C6 C 0.8451(2) 0.12279(16) 0.97462(18) 0.0380(7) Uani 1 1 d U
C7 C 0.8002(2) 0.17769(16) 0.92554(17) 0.0345(6) Uani 1 1 d U
C8 C 0.9111(2) 0.13328(16) 1.05175(18) 0.0390(7) Uani 1 1 d U
H8 H 0.9276 0.0940 1.0823 0.047 Uiso 1 1 calc R
C9 C 1.0149(3) 0.18650(18) 1.16197(17) 0.0483(8) Uani 1 1 d U
H9A H 1.0206 0.1388 1.1794 0.058 Uiso 1 1 calc R
H9B H 0.9905 0.2137 1.1928 0.058 Uiso 1 1 calc R
C10 C 1.1110(2) 0.21393(17) 1.17193(18) 0.0465(8) Uani 1 1 d U
H10A H 1.1256 0.1985 1.1297 0.056 Uiso 1 1 calc R
H10B H 1.1575 0.1945 1.2178 0.056 Uiso 1 1 calc R
C11 C 1.0655(2) 0.2080(2) 0.9677(2) 0.0500(8) Uani 1 1 d U
H11 H 1.0531 0.1679 0.9892 0.060 Uiso 1 1 calc R
C12 C 1.1316(3) 0.2044(2) 0.9355(2) 0.0624(10) Uani 1 1 d U
H12 H 1.1616 0.1627 0.9350 0.075 Uiso 1 1 calc R
C13 C 1.1515(3) 0.2625(2) 0.9048(2) 0.0613(10) Uani 1 1 d U
H13 H 1.1965 0.2612 0.8840 0.074 Uiso 1 1 calc R
C14 C 1.1042(3) 0.3242(2) 0.90451(19) 0.0517(9) Uani 1 1 d U
C15 C 1.1180(3) 0.3876(2) 0.8710(2) 0.0667(11) Uani 1 1 d U
H15 H 1.1638 0.3895 0.8512 0.080 Uiso 1 1 calc R
C16 C 1.0667(3) 0.4435(2) 0.8678(2) 0.0687(11) Uani 1 1 d U
H16 H 1.0776 0.4838 0.8457 0.082 Uiso 1 1 calc R
C17 C 0.9945(3) 0.44337(19) 0.8975(2) 0.0566(10) Uani 1 1 d U
C18 C 0.9361(3) 0.4992(2) 0.8920(2) 0.0692(11) Uani 1 1 d U
H18 H 0.9429 0.5399 0.8685 0.083 Uiso 1 1 calc R
C19 C 0.8690(3) 0.4950(2) 0.9206(2) 0.0673(11) Uani 1 1 d U
H19 H 0.8286 0.5320 0.9158 0.081 Uiso 1 1 calc R
C20 C 0.8615(3) 0.43339(18) 0.9577(2) 0.0520(9) Uani 1 1 d U
H20 H 0.8166 0.4310 0.9785 0.062 Uiso 1 1 calc R
C21 C 0.9813(2) 0.38360(17) 0.93396(16) 0.0412(7) Uani 1 1 d U
C22 C 1.0368(2) 0.32318(17) 0.93727(16) 0.0406(7) Uani 1 1 d U
C23 C 0.9202(4) 0.0944(3) 0.7796(3) 0.0947(16) Uani 1 1 d U
H23A H 0.8543 0.0828 0.7622 0.114 Uiso 1 1 calc R
H23B H 0.9303 0.1359 0.8104 0.114 Uiso 1 1 calc R
C24 C 0.9726(5) 0.0394(3) 0.8264(3) 0.113(2) Uani 1 1 d U
H24A H 0.9619 -0.0026 0.7973 0.169 Uiso 1 1 calc R
H24B H 0.9533 0.0329 0.8678 0.169 Uiso 1 1 calc R
H24C H 1.0380 0.0507 0.8457 0.169 Uiso 1 1 calc R

loop_
_atom_site_aniso_label
_atom_site_aniso_U_11
_atom_site_aniso_U_22
_atom_site_aniso_U_33
_atom_site_aniso_U_23
_atom_site_aniso_U_13
_atom_site_aniso_U_12
Br1 0.1086(4) 0.0479(3) 0.1147(4) -0.0423(3) 0.0439(3) -0.0303(3)
Co1 0.0263(2) 0.0261(2) 0.02924(19) -0.00184(15) 0.00534(15) -0.00096(16)
S1 0.0276(4) 0.0405(4) 0.0347(4) -0.0042(3) 0.0041(3) -0.0013(3)
O1 0.0533(15) 0.0570(15) 0.0365(12) -0.0122(11) -0.0008(11) -0.0063(12)
O2 0.0311(11) 0.0315(11) 0.0356(10) -0.0071(8) 0.0028(8) -0.0006(9)
O3 0.0305(11) 0.0334(11) 0.0415(11) -0.0030(9) -0.0013(9) 0.0011(9)
O4 0.0316(13) 0.0767(19) 0.0740(17) 0.0055(14) 0.0154(12) -0.0040(13)
O5 0.0665(17) 0.0524(15) 0.0368(12) -0.0107(11) 0.0128(11) -0.0013(13)
O1W 0.0317(11) 0.0423(13) 0.0397(11) -0.0104(10) 0.0104(9) -0.0065(10)
O6 0.0601(19) 0.113(3) 0.0731(19) 0.0427(18) 0.0264(16) 0.0054(18)
N1 0.0342(13) 0.0303(13) 0.0350(12) 0.0004(10) 0.0080(10) -0.0031(11)
N2 0.0354(14) 0.0386(14) 0.0334(12) -0.0026(10) 0.0117(11) 0.0003(11)
N3 0.0401(15) 0.0314(13) 0.0354(13) -0.0003(10) 0.0056(11) 0.0000(12)
C1 0.062(3) 0.086(3) 0.0386(19) -0.0130(19) 0.0001(17) -0.014(2)
C2 0.0343(16) 0.0458(18) 0.0405(16) -0.0138(14) 0.0137(13) -0.0071(14)
C3 0.047(2) 0.056(2) 0.0518(19) -0.0271(17) 0.0168(16) -0.0153(17)
C4 0.058(2) 0.0380(19) 0.072(2) -0.0248(17) 0.0298(19) -0.0167(17)
C5 0.052(2) 0.0319(17) 0.066(2) -0.0080(15) 0.0234(18) -0.0088(16)
C6 0.0365(16) 0.0335(16) 0.0447(17) -0.0072(13) 0.0167(13) -0.0072(13)
C7 0.0291(15) 0.0355(16) 0.0393(15) -0.0107(13) 0.0136(12) -0.0063(13)
C8 0.0426(17) 0.0294(16) 0.0432(16) 0.0031(13) 0.0148(14) -0.0018(14)
C9 0.056(2) 0.0401(18) 0.0345(16) 0.0060(13) 0.0018(14) -0.0051(16)
C10 0.0434(19) 0.0424(18) 0.0393(16) -0.0026(14) 0.0004(14) 0.0102(15)
C11 0.048(2) 0.052(2) 0.0493(18) -0.0040(15) 0.0174(16) 0.0034(17)
C12 0.055(2) 0.069(3) 0.066(2) -0.014(2) 0.0269(19) 0.007(2)
C13 0.049(2) 0.083(3) 0.058(2) -0.014(2) 0.0276(18) -0.001(2)
C14 0.0452(19) 0.069(2) 0.0418(17) -0.0050(16) 0.0179(15) -0.0146(18)
C15 0.066(3) 0.081(3) 0.058(2) -0.003(2) 0.031(2) -0.018(2)
C16 0.083(3) 0.068(3) 0.057(2) 0.0083(19) 0.029(2) -0.025(2)
C17 0.070(2) 0.047(2) 0.0450(19) 0.0049(15) 0.0139(17) -0.0117(19)
C18 0.090(3) 0.047(2) 0.060(2) 0.0091(18) 0.018(2) -0.010(2)
C19 0.078(3) 0.039(2) 0.070(3) 0.0078(18) 0.012(2) 0.013(2)
C20 0.053(2) 0.0405(19) 0.055(2) 0.0009(15) 0.0133(17) 0.0060(17)
C21 0.0420(18) 0.0425(17) 0.0293(14) -0.0019(13) 0.0034(13) -0.0099(15)
C22 0.0383(17) 0.0476(18) 0.0313(14) -0.0042(13) 0.0085(13) -0.0081(15)
C23 0.092(4) 0.113(4) 0.097(4) 0.026(3) 0.057(3) 0.018(3)
C24 0.137(5) 0.121(5) 0.092(4) 0.041(4) 0.057(4) 0.018(4)

loop_
_atom_type_symbol
_atom_type_description
_atom_type_scat_dispersion_real
_atom_type_scat_dispersion_imag
_atom_type_scat_source
C C 0.0033 0.0016 'International Tables Vol C Tables 4.2.6.8 and 6.1.1.4'
H H 0.0000 0.0000 'International Tables Vol C Tables 4.2.6.8 and 6.1.1.4'
Br Br -0.2901 2.4595 'International Tables Vol C Tables 4.2.6.8 and 6.1.1.4'
Co Co 0.3494 0.9721 'International Tables Vol C Tables 4.2.6.8 and 6.1.1.4'
N N 0.0061 0.0033 'International Tables Vol C Tables 4.2.6.8 and 6.1.1.4'
O O 0.0106 0.0060 'International Tables Vol C Tables 4.2.6.8 and 6.1.1.4'
S S 0.1246 0.1234 'International Tables Vol C Tables 4.2.6.8 and 6.1.1.4'

loop_
_geom_angle_atom_site_label_1
_geom_angle_atom_site_label_2
_geom_angle_atom_site_label_3
_geom_angle
O2 Co1 N1 89.69(9)
O2 Co1 O3 177.26(8)
N1 Co1 O3 91.44(9)
O2 Co1 O1W 91.63(8)
N1 Co1 O1W 96.51(9)
O3 Co1 O1W 85.77(8)
O2 Co1 N3 93.33(9)
N1 Co1 N3 171.48(10)
O3 Co1 N3 85.89(9)
O1W Co1 N3 91.37(10)
O2 Co1 N2 94.85(9)
N1 Co1 N2 94.50(10)
O3 Co1 N2 87.55(9)
O1W Co1 N2 167.25(9)
N3 Co1 N2 77.32(10)
O4 S1 O5 113.86(16)
O4 S1 O3 112.12(15)
O5 S1 O3 110.72(14)
O4 S1 C10 107.25(17)
O5 S1 C10 106.02(16)
O3 S1 C10 106.34(14)
C2 O1 C1 117.5(3)
C7 O2 Co1 126.02(18)
S1 O3 Co1 134.54(13)
Co1 O1W H1WA 114.3(18)
Co1 O1W H1WB 113.8(18)
H1WA O1W H1WB 108(2)
C23 O6 H6 109.5
C8 N1 C9 117.1(3)
C8 N1 Co1 123.3(2)
C9 N1 Co1 119.6(2)
C11 N2 C22 117.7(3)
C11 N2 Co1 129.7(2)
C22 N2 Co1 112.4(2)
C20 N3 C21 118.2(3)
C20 N3 Co1 128.5(2)
C21 N3 Co1 113.1(2)
O1 C1 H1A 109.5
O1 C1 H1B 109.5
H1A C1 H1B 109.5
O1 C1 H1C 109.5
H1A C1 H1C 109.5
H1B C1 H1C 109.5
O1 C2 C3 125.0(3)
O1 C2 C7 114.0(3)
C3 C2 C7 121.0(3)
C2 C3 C4 119.8(3)
C2 C3 H3 120.1
C4 C3 H3 120.1
C5 C4 C3 121.3(3)
C5 C4 Br1 121.3(3)
C3 C4 Br1 117.4(3)
C4 C5 C6 120.3(3)
C4 C5 H5 119.9
C6 C5 H5 119.9
C7 C6 C5 120.5(3)
C7 C6 C8 123.2(3)
C5 C6 C8 116.4(3)
O2 C7 C6 124.9(3)
O2 C7 C2 118.0(3)
C6 C7 C2 117.1(3)
N1 C8 C6 127.6(3)
N1 C8 H8 116.2
C6 C8 H8 116.2
N1 C9 C10 111.5(3)
N1 C9 H9A 109.3
C10 C9 H9A 109.3
N1 C9 H9B 109.3
C10 C9 H9B 109.3
H9A C9 H9B 108.0
C9 C10 S1 112.8(2)
C9 C10 H10A 109.0
S1 C10 H10A 109.0
C9 C10 H10B 109.0
S1 C10 H10B 109.0
H10A C10 H10B 107.8
N2 C11 C12 123.8(4)
N2 C11 H11 118.1
C12 C11 H11 118.1
C13 C12 C11 118.9(4)
C13 C12 H12 120.5
C11 C12 H12 120.5
C12 C13 C14 119.8(3)
C12 C13 H13 120.1
C14 C13 H13 120.1
C13 C14 C22 117.7(3)
C13 C14 C15 123.9(4)
C22 C14 C15 118.4(4)
C16 C15 C14 121.5(4)
C16 C15 H15 119.3
C14 C15 H15 119.3
C15 C16 C17 121.6(4)
C15 C16 H16 119.2
C17 C16 H16 119.2
C18 C17 C21 117.1(4)
C18 C17 C16 123.7(4)
C21 C17 C16 119.1(4)
C19 C18 C17 120.4(4)
C19 C18 H18 119.8
C17 C18 H18 119.8
C18 C19 C20 118.8(4)
C18 C19 H19 120.6
C20 C19 H19 120.6
N3 C20 C19 122.6(4)
N3 C20 H20 118.7
C19 C20 H20 118.7
N3 C21 C17 122.8(3)
N3 C21 C22 118.1(3)
C17 C21 C22 119.0(3)
N2 C22 C14 122.1(3)
N2 C22 C21 117.6(3)
C14 C22 C21 120.3(3)
O6 C23 C24 116.4(5)
O6 C23 H23A 108.2
C24 C23 H23A 108.2
O6 C23 H23B 108.2
C24 C23 H23B 108.2
H23A C23 H23B 107.3
C23 C24 H24A 109.5
C23 C24 H24B 109.5
H24A C24 H24B 109.5
C23 C24 H24C 109.5
H24A C24 H24C 109.5
H24B C24 H24C 109.5

loop_
_geom_bond_atom_site_label_1
_geom_bond_atom_site_label_2
_geom_bond_distance
Br1 C4 1.897(3)
Co1 O2 1.991(2)
Co1 N1 2.091(2)
Co1 O3 2.103(2)
Co1 O1W 2.116(2)
Co1 N3 2.147(3)
Co1 N2 2.178(2)
S1 O4 1.432(3)
S1 O5 1.441(2)
S1 O3 1.466(2)
S1 C10 1.769(3)
O1 C2 1.356(4)
O1 C1 1.427(4)
O2 C7 1.306(3)
O1W H1WA 0.848(9)
O1W H1WB 0.846(9)
O6 C23 1.384(5)
O6 H6 0.8200
N1 C8 1.268(4)
N1 C9 1.468(4)
N2 C11 1.326(4)
N2 C22 1.355(4)
N3 C20 1.312(4)
N3 C21 1.357(4)
C1 H1A 0.9600
C1 H1B 0.9600
C1 H1C 0.9600
C2 C3 1.381(5)
C2 C7 1.436(4)
C3 C4 1.387(6)
C3 H3 0.9300
C4 C5 1.356(5)
C5 C6 1.413(4)
C5 H5 0.9300
C6 C7 1.407(4)
C6 C8 1.448(4)
C8 H8 0.9300
C9 C10 1.523(5)
C9 H9A 0.9700
C9 H9B 0.9700
C10 H10A 0.9700
C10 H10B 0.9700
C11 C12 1.391(5)
C11 H11 0.9300
C12 C13 1.355(6)
C12 H12 0.9300
C13 C14 1.397(6)
C13 H13 0.9300
C14 C22 1.415(5)
C14 C15 1.434(6)
C15 C16 1.327(6)
C15 H15 0.9300
C16 C17 1.441(6)
C16 H16 0.9300
C17 C18 1.385(6)
C17 C21 1.404(5)
C18 C19 1.355(6)
C18 H18 0.9300
C19 C20 1.412(5)
C19 H19 0.9300
C20 H20 0.9300
C21 C22 1.435(5)
C23 C24 1.422(7)
C23 H23A 0.9700
C23 H23B 0.9700
C24 H24A 0.9600
C24 H24B 0.9600
C24 H24C 0.9600

loop_
_geom_hbond_atom_site_label_D
_geom_hbond_atom_site_label_H
_geom_hbond_atom_site_label_A
_geom_hbond_distance_DH
_geom_hbond_distance_HA
_geom_hbond_distance_DA
_geom_hbond_angle_DHA
_geom_hbond_site_symmetry_A
O1W H1WA O2 0.848(9) 1.907(11) 2.741(3) 168(3) 2_657
O1W H1WB O6 0.846(9) 1.950(12) 2.783(3) 168(3) 8
O6 H6 O5 0.82 2.00 2.813(4) 171.7 8_554
O6 H6 S1 0.82 2.84 3.533(3) 143.5 8_554

loop_
_geom_torsion_atom_site_label_1
_geom_torsion_atom_site_label_2
_geom_torsion_atom_site_label_3
_geom_torsion_atom_site_label_4
_geom_torsion
N1 Co1 O2 C7 -25.0(2)
O3 Co1 O2 C7 -139.5(18)
O1W Co1 O2 C7 -121.5(2)
N3 Co1 O2 C7 147.0(2)
N2 Co1 O2 C7 69.5(2)
O4 S1 O3 Co1 116.4(2)
O5 S1 O3 Co1 -115.2(2)
C10 S1 O3 Co1 -0.5(2)
O2 Co1 O3 S1 131.7(18)
N1 Co1 O3 S1 17.2(2)
O1W Co1 O3 S1 113.6(2)
N3 Co1 O3 S1 -154.7(2)
N2 Co1 O3 S1 -77.3(2)
O2 Co1 N1 C8 14.3(3)
O3 Co1 N1 C8 -168.2(3)
O1W Co1 N1 C8 105.9(3)
N3 Co1 N1 C8 -96.6(7)
N2 Co1 N1 C8 -80.5(3)
O2 Co1 N1 C9 -166.4(2)
O3 Co1 N1 C9 11.1(2)
O1W Co1 N1 C9 -74.8(2)
N3 Co1 N1 C9 82.7(7)
N2 Co1 N1 C9 98.8(2)
O2 Co1 N2 C11 -82.5(3)
N1 Co1 N2 C11 7.5(3)
O3 Co1 N2 C11 98.8(3)
O1W Co1 N2 C11 157.2(4)
N3 Co1 N2 C11 -174.9(3)
O2 Co1 N2 C22 102.5(2)
N1 Co1 N2 C22 -167.4(2)
O3 Co1 N2 C22 -76.1(2)
O1W Co1 N2 C22 -17.7(5)
N3 Co1 N2 C22 10.2(2)
O2 Co1 N3 C20 81.5(3)
N1 Co1 N3 C20 -167.8(6)
O3 Co1 N3 C20 -95.8(3)
O1W Co1 N3 C20 -10.2(3)
N2 Co1 N3 C20 175.8(3)
O2 Co1 N3 C21 -104.0(2)
N1 Co1 N3 C21 6.6(8)
O3 Co1 N3 C21 78.6(2)
O1W Co1 N3 C21 164.2(2)
N2 Co1 N3 C21 -9.8(2)
C1 O1 C2 C3 -8.6(5)
C1 O1 C2 C7 171.2(3)
O1 C2 C3 C4 -179.8(3)
C7 C2 C3 C4 0.4(5)
C2 C3 C4 C5 -0.1(6)
C2 C3 C4 Br1 -178.6(3)
C3 C4 C5 C6 -0.4(6)
Br1 C4 C5 C6 178.0(3)
C4 C5 C6 C7 0.7(5)
C4 C5 C6 C8 179.3(3)
Co1 O2 C7 C6 21.9(4)
Co1 O2 C7 C2 -158.8(2)
C5 C6 C7 O2 178.9(3)
C8 C6 C7 O2 0.3(5)
C5 C6 C7 C2 -0.4(4)
C8 C6 C7 C2 -178.9(3)
O1 C2 C7 O2 0.7(4)
C3 C2 C7 O2 -179.5(3)
O1 C2 C7 C6 -180.0(3)
C3 C2 C7 C6 -0.1(4)
C9 N1 C8 C6 -179.4(3)
Co1 N1 C8 C6 -0.1(5)
C7 C6 C8 N1 -11.9(5)
C5 C6 C8 N1 169.5(3)
C8 N1 C9 C10 122.4(3)
Co1 N1 C9 C10 -56.9(3)
N1 C9 C10 S1 81.8(3)
O4 S1 C10 C9 -168.8(2)
O5 S1 C10 C9 69.2(3)
O3 S1 C10 C9 -48.7(3)
C22 N2 C11 C12 0.9(5)
Co1 N2 C11 C12 -173.8(3)
N2 C11 C12 C13 0.8(6)
C11 C12 C13 C14 -1.4(6)
C12 C13 C14 C22 0.3(6)
C12 C13 C14 C15 -177.7(4)
C13 C14 C15 C16 175.4(4)
C22 C14 C15 C16 -2.6(6)
C14 C15 C16 C17 -0.1(7)
C15 C16 C17 C18 -176.6(4)
C15 C16 C17 C21 3.1(6)
C21 C17 C18 C19 -0.4(6)
C16 C17 C18 C19 179.3(4)
C17 C18 C19 C20 1.6(6)
C21 N3 C20 C19 0.4(5)
Co1 N3 C20 C19 174.6(3)
C18 C19 C20 N3 -1.7(6)
C20 N3 C21 C17 0.9(5)
Co1 N3 C21 C17 -174.1(3)
C20 N3 C21 C22 -176.6(3)
Co1 N3 C21 C22 8.3(3)
C18 C17 C21 N3 -0.9(5)
C16 C17 C21 N3 179.4(3)
C18 C17 C21 C22 176.6(3)
C16 C17 C21 C22 -3.1(5)
C11 N2 C22 C14 -2.0(4)
Co1 N2 C22 C14 173.6(2)
C11 N2 C22 C21 175.1(3)
Co1 N2 C22 C21 -9.3(3)
C13 C14 C22 N2 1.4(5)
C15 C14 C22 N2 179.6(3)
C13 C14 C22 C21 -175.6(3)
C15 C14 C22 C21 2.5(5)
N3 C21 C22 N2 0.8(4)
C17 C21 C22 N2 -176.9(3)
N3 C21 C22 C14 178.0(3)
C17 C21 C22 C14 0.3(5)
